data_7110004
loop_
_publ_author_name
'Xiaoyu Yan'
'Kun Fang'
'Hailan Liu'
'Chanjuan Xi'

_publ_section_title
;
 Copper-catalyzed oxidation of arene-fused cyclic amines to cyclic imides
;
_journal_name_full Chem.Commun.
_journal_page_first 10650
_journal_paper_doi 10.1039/c3cc45869e
_journal_volume 49
_journal_year 2013
_chemical_formula_moiety 'C22 H19 N O2 S'
_chemical_formula_sum 'C22 H19 N O2 S'
_chemical_formula_weight 361.44
_chemical_name_systematic
; 
 ? 
;
_space_group_IT_number 14
_symmetry_cell_setting monoclinic
_symmetry_space_group_name_Hall '-P 2ybc'
_symmetry_space_group_name_H-M 'P 1 21/c 1'
_atom_sites_solution_hydrogens geom
_atom_sites_solution_primary direct
_atom_sites_solution_secondary difmap
_audit_creation_method SHELXL-97
_cell_angle_alpha 90.00
_cell_angle_beta 106.14(2)
_cell_angle_gamma 90.00
_cell_formula_units_Z 4
_cell_length_a 8.669(2)
_cell_length_b 20.723(5)
_cell_length_c 10.750(3)
_cell_measurement_reflns_used 45
_cell_measurement_temperature 295(2)
_cell_measurement_theta_max 12.63
_cell_measurement_theta_min 6.15
_cell_volume 1855.1(8)
_computing_cell_refinement 'XSCANS (Bruker, 1997)'
_computing_data_collection 'XSCANS (Bruker, 1997)'
_computing_data_reduction 'XSCANS (Bruker, 1997)'
_computing_molecular_graphics 'SHELXTL (Bruker, 1997)'
_computing_publication_material 'SHELXTL (Bruker, 1997)'
_computing_structure_refinement 'SHELXL-97 (Sheldrick, 1997)'
_computing_structure_solution 'SHELXS-97 (Sheldrick, 1990)'
_diffrn_ambient_temperature 295(2)
_diffrn_measured_fraction_theta_full 0.999
_diffrn_measured_fraction_theta_max 0.999
_diffrn_measurement_device_type 'Bruker P4'
_diffrn_measurement_method '\w scans'
_diffrn_radiation_monochromator graphite
_diffrn_radiation_source 'fine-focus sealed tube'
_diffrn_radiation_type MoK\a
_diffrn_radiation_wavelength 0.71073
_diffrn_reflns_av_R_equivalents 0.0532
_diffrn_reflns_av_sigmaI/netI 0.0520
_diffrn_reflns_limit_h_max 1
_diffrn_reflns_limit_h_min -10
_diffrn_reflns_limit_k_max 25
_diffrn_reflns_limit_k_min -1
_diffrn_reflns_limit_l_max 13
_diffrn_reflns_limit_l_min -12
_diffrn_reflns_number 4420
_diffrn_reflns_theta_full 25.50
_diffrn_reflns_theta_max 25.50
_diffrn_reflns_theta_min 1.97
_diffrn_standards_decay_% 0
_diffrn_standards_interval_count 97
_diffrn_standards_number 3
_exptl_absorpt_coefficient_mu 0.190
_exptl_absorpt_correction_type none
_exptl_crystal_colour colorless
_exptl_crystal_density_diffrn 1.294
_exptl_crystal_density_meas ?
_exptl_crystal_density_method 'not measured'
_exptl_crystal_description prism
_exptl_crystal_F_000 760
_exptl_crystal_size_max 0.60
_exptl_crystal_size_mid 0.50
_exptl_crystal_size_min 0.40
_refine_diff_density_max 0.248
_refine_diff_density_min -0.160
_refine_diff_density_rms 0.040
_refine_ls_extinction_coef 0.00230(11)
_refine_ls_extinction_expression Fc^*^=kFc[1+0.001xFc^2^\l^3^/sin(2\q)]^-1/4^
_refine_ls_extinction_method SHELXL
_refine_ls_goodness_of_fit_ref 1.062
_refine_ls_hydrogen_treatment constr
_refine_ls_matrix_type full
_refine_ls_number_parameters 237
_refine_ls_number_reflns 3454
_refine_ls_number_restraints 5
_refine_ls_restrained_S_all 1.098
_refine_ls_R_factor_all 0.0994
_refine_ls_R_factor_gt 0.0528
_refine_ls_shift/su_max 0.003
_refine_ls_shift/su_mean 0.000
_refine_ls_structure_factor_coef Fsqd
_refine_ls_weighting_details 'calc w=1/[\s^2^(Fo^2^)+(0.0010P)^2^+0.8000P] where P=(Fo^2^+2Fc^2^)/3'
_refine_ls_weighting_scheme calc
_refine_ls_wR_factor_gt 0.0881
_refine_ls_wR_factor_ref 0.1026
_reflns_number_gt 2039
_reflns_number_total 3454
_reflns_threshold_expression I>2sigma(I)
_cod_data_source_file c3cc45869e.txt
_cod_data_source_block xicj-15
_cod_depositor_comments
;
The following automatic conversions were performed:

'_exptl_crystal_density_meas' value 'none' was changed to '?' - the
value is perceived as not measured.

Automatic conversion script
Id: cif_fix_values 3008 2015-01-20 13:52:24Z robertas 
;
_cod_original_cell_volume 1855.3(8)
_cod_original_sg_symbol_H-M P2(1)/c
_cod_database_code 7110004

loop_
_symmetry_equiv_pos_as_xyz
'x, y, z'
'-x, y+1/2, -z+1/2'
'-x, -y, -z'
'x, -y-1/2, z-1/2'

loop_
_atom_site_label
_atom_site_type_symbol
_atom_site_fract_x
_atom_site_fract_y
_atom_site_fract_z
_atom_site_U_iso_or_equiv
_atom_site_adp_type
_atom_site_occupancy
_atom_site_symmetry_multiplicity
_atom_site_calc_flag
_atom_site_refinement_flags
S1 S 0.36708(8) 0.41960(3) 0.71162(6) 0.0858(2) Uani 1 1 d U
O1 O 0.82872(19) 0.50781(9) 1.02832(15) 0.0972(6) Uani 1 1 d .
O2 O 0.6100(2) 0.62663(9) 0.66800(16) 0.0958(6) Uani 1 1 d .
N1 N 0.7454(2) 0.57623(10) 0.85554(18) 0.0810(6) Uani 1 1 d U
C1 C 0.5274(3) 0.42704(12) 0.8489(2) 0.0724(7) Uani 1 1 d .
C2 C 0.5962(2) 0.48553(11) 0.8451(2) 0.0679(6) Uani 1 1 d .
C3 C 0.7369(3) 0.52062(12) 0.9248(2) 0.0762(7) Uani 1 1 d .
C4 C 0.6221(3) 0.58167(12) 0.7409(2) 0.0770(7) Uani 1 1 d .
C5 C 0.5256(2) 0.52272(11) 0.7344(2) 0.0692(7) Uani 1 1 d .
C6 C 0.3963(3) 0.49426(12) 0.6497(2) 0.0739(6) Uani 1 1 d U
C7 C 0.5665(3) 0.37432(12) 0.9423(2) 0.0767(7) Uani 1 1 d .
C8 C 0.6457(3) 0.38663(14) 1.0711(2) 0.0883(8) Uani 1 1 d .
H8 H 0.6756 0.4286 1.0980 0.106 Uiso 1 1 calc R
C9 C 0.6803(3) 0.33667(15) 1.1593(3) 0.1061(10) Uani 1 1 d .
H9 H 0.7345 0.3452 1.2453 0.127 Uiso 1 1 calc R
C10 C 0.6362(3) 0.27504(16) 1.1224(3) 0.1172(11) Uani 1 1 d .
H10 H 0.6592 0.2419 1.1832 0.141 Uiso 1 1 calc R
C11 C 0.5582(3) 0.26173(15) 0.9960(3) 0.1146(11) Uani 1 1 d .
H11 H 0.5297 0.2195 0.9706 0.138 Uiso 1 1 calc R
C12 C 0.5221(3) 0.31058(14) 0.9068(3) 0.0957(9) Uani 1 1 d .
H12 H 0.4671 0.3012 0.8214 0.115 Uiso 1 1 calc R
C13 C 0.8767(3) 0.62317(12) 0.8948(3) 0.0931(8) Uani 1 1 d DU
H13A H 0.8990 0.6411 0.8183 0.112 Uiso 1 1 calc R
H13B H 0.9729 0.6015 0.9454 0.112 Uiso 1 1 calc R
C14 C 0.8347(3) 0.67601(14) 0.9726(3) 0.1216(12) Uani 1 1 d D
H14A H 0.8171 0.6585 1.0512 0.146 Uiso 1 1 calc R
H14B H 0.7363 0.6967 0.9235 0.146 Uiso 1 1 calc R
C15 C 0.9722(4) 0.72613(16) 1.0076(4) 0.1626(14) Uani 1 1 d DU
H15A H 1.0646 0.7069 1.0689 0.195 Uiso 1 1 calc R
H15B H 1.0031 0.7370 0.9301 0.195 Uiso 1 1 calc R
C16 C 0.9302(6) 0.7826(2) 1.0611(6) 0.259(3) Uani 1 1 d DU
H16A H 0.8358 0.8009 1.0026 0.389 Uiso 1 1 calc R
H16B H 1.0169 0.8130 1.0754 0.389 Uiso 1 1 calc R
H16C H 0.9088 0.7728 1.1420 0.389 Uiso 1 1 calc R
C17 C 0.2867(3) 0.51542(13) 0.5269(2) 0.0769(7) Uani 1 1 d .
C18 C 0.2926(3) 0.57692(15) 0.4824(3) 0.1088(10) Uani 1 1 d .
H18 H 0.3683 0.6057 0.5306 0.131 Uiso 1 1 calc R
C19 C 0.1880(4) 0.59717(16) 0.3669(3) 0.1234(12) Uani 1 1 d .
H19 H 0.1945 0.6391 0.3379 0.148 Uiso 1 1 calc R
C20 C 0.0766(3) 0.55624(16) 0.2960(3) 0.1056(10) Uani 1 1 d .
H20 H 0.0071 0.5698 0.2179 0.127 Uiso 1 1 calc R
C21 C 0.0664(3) 0.49599(16) 0.3387(2) 0.0996(10) Uani 1 1 d .
H21 H -0.0112 0.4680 0.2904 0.120 Uiso 1 1 calc R
C22 C 0.1704(3) 0.47512(14) 0.4538(2) 0.0890(8) Uani 1 1 d .
H22 H 0.1615 0.4333 0.4823 0.107 Uiso 1 1 calc R

loop_
_atom_site_aniso_label
_atom_site_aniso_U_11
_atom_site_aniso_U_22
_atom_site_aniso_U_33
_atom_site_aniso_U_23
_atom_site_aniso_U_13
_atom_site_aniso_U_12
S1 0.0719(4) 0.0917(4) 0.0818(4) -0.0131(4) 0.0013(3) -0.0116(4)
O1 0.0796(11) 0.1071(13) 0.0805(10) 0.0014(10) -0.0183(9) -0.0057(10)
O2 0.0819(11) 0.0899(12) 0.0974(12) 0.0110(10) -0.0054(9) -0.0035(10)
N1 0.0654(10) 0.0819(13) 0.0800(12) -0.0056(11) -0.0057(10) -0.0044(8)
C1 0.0589(12) 0.0862(17) 0.0676(13) -0.0114(13) 0.0101(11) 0.0043(12)
C2 0.0580(12) 0.0740(15) 0.0652(13) -0.0110(12) 0.0062(10) 0.0019(12)
C3 0.0658(13) 0.0799(16) 0.0736(14) -0.0080(13) 0.0041(12) 0.0028(13)
C4 0.0678(14) 0.0795(17) 0.0724(14) -0.0069(13) 0.0009(12) 0.0064(13)
C5 0.0589(12) 0.0753(15) 0.0653(13) -0.0116(12) 0.0041(10) 0.0027(12)
C6 0.0620(13) 0.0865(11) 0.0658(13) -0.0143(10) 0.0056(11) 0.0017(12)
C7 0.0616(13) 0.0828(16) 0.0848(15) -0.0047(14) 0.0187(12) 0.0061(12)
C8 0.0848(16) 0.0950(19) 0.0825(16) 0.0036(15) 0.0187(14) 0.0106(15)
C9 0.0981(19) 0.125(2) 0.0922(19) 0.0147(18) 0.0220(16) 0.0217(19)
C10 0.110(2) 0.111(2) 0.140(3) 0.033(2) 0.0483(19) 0.0213(19)
C11 0.115(2) 0.082(2) 0.149(3) 0.008(2) 0.041(2) 0.0067(18)
C12 0.0857(17) 0.090(2) 0.109(2) -0.0069(17) 0.0232(15) -0.0003(16)
C13 0.0667(13) 0.0938(18) 0.1058(19) -0.0062(16) 0.0022(14) -0.0095(11)
C14 0.102(2) 0.102(2) 0.147(3) -0.037(2) 0.0098(19) -0.0016(18)
C15 0.115(2) 0.1429(18) 0.219(4) -0.077(2) 0.028(2) -0.041(2)
C16 0.191(4) 0.147(3) 0.405(7) -0.136(3) 0.026(4) -0.023(3)
C17 0.0610(13) 0.0959(18) 0.0650(13) -0.0165(13) 0.0031(11) 0.0023(13)
C18 0.0994(19) 0.104(2) 0.0908(18) -0.0029(17) -0.0265(16) -0.0052(18)
C19 0.116(2) 0.119(2) 0.100(2) 0.0105(19) -0.0292(18) -0.002(2)
C20 0.0808(17) 0.143(3) 0.0756(17) -0.0068(18) -0.0068(14) 0.0065(18)
C21 0.0741(16) 0.140(3) 0.0727(16) -0.0259(17) 0.0005(13) -0.0096(18)
C22 0.0744(15) 0.114(2) 0.0686(14) -0.0192(15) 0.0042(13) -0.0080(15)

loop_
_atom_type_symbol
_atom_type_description
_atom_type_scat_dispersion_real
_atom_type_scat_dispersion_imag
_atom_type_scat_source
C C 0.0033 0.0016 'International Tables Vol C Tables 4.2.6.8 and 6.1.1.4'
H H 0.0000 0.0000 'International Tables Vol C Tables 4.2.6.8 and 6.1.1.4'
N N 0.0061 0.0033 'International Tables Vol C Tables 4.2.6.8 and 6.1.1.4'
O O 0.0106 0.0060 'International Tables Vol C Tables 4.2.6.8 and 6.1.1.4'
S S 0.1246 0.1234 'International Tables Vol C Tables 4.2.6.8 and 6.1.1.4'

loop_
_geom_angle_atom_site_label_1
_geom_angle_atom_site_label_2
_geom_angle_atom_site_label_3
_geom_angle
C1 S1 C6 94.57(11)
C3 N1 C4 113.61(19)
C3 N1 C13 123.36(18)
C4 N1 C13 122.9(2)
C2 C1 C7 132.1(2)
C2 C1 S1 108.04(17)
C7 C1 S1 119.89(18)
C1 C2 C5 115.03(19)
C1 C2 C3 136.4(2)
C5 C2 C3 108.5(2)
O1 C3 N1 124.1(2)
O1 C3 C2 131.0(2)
N1 C3 C2 104.92(18)
O2 C4 N1 123.1(2)
O2 C4 C5 131.8(2)
N1 C4 C5 105.1(2)
C6 C5 C2 114.3(2)
C6 C5 C4 137.8(2)
C2 C5 C4 107.84(18)
C5 C6 C17 132.7(2)
C5 C6 S1 108.08(17)
C17 C6 S1 119.18(17)
C8 C7 C12 117.9(2)
C8 C7 C1 120.4(2)
C12 C7 C1 121.7(2)
C9 C8 C7 120.0(3)
C9 C8 H8 120.0
C7 C8 H8 120.0
C10 C9 C8 121.0(3)
C10 C9 H9 119.5
C8 C9 H9 119.5
C9 C10 C11 120.1(3)
C9 C10 H10 120.0
C11 C10 H10 120.0
C10 C11 C12 120.0(3)
C10 C11 H11 120.0
C12 C11 H11 120.0
C11 C12 C7 121.0(3)
C11 C12 H12 119.5
C7 C12 H12 119.5
N1 C13 C14 111.1(2)
N1 C13 H13A 109.4
C14 C13 H13A 109.4
N1 C13 H13B 109.4
C14 C13 H13B 109.4
H13A C13 H13B 108.0
C13 C14 C15 109.9(3)
C13 C14 H14A 109.7
C15 C14 H14A 109.7
C13 C14 H14B 109.7
C15 C14 H14B 109.7
H14A C14 H14B 108.2
C16 C15 C14 113.1(3)
C16 C15 H15A 109.0
C14 C15 H15A 109.0
C16 C15 H15B 109.0
C14 C15 H15B 109.0
H15A C15 H15B 107.8
C15 C16 H16A 109.5
C15 C16 H16B 109.5
H16A C16 H16B 109.5
C15 C16 H16C 109.5
H16A C16 H16C 109.5
H16B C16 H16C 109.5
C18 C17 C22 117.3(2)
C18 C17 C6 121.2(2)
C22 C17 C6 121.5(2)
C17 C18 C19 121.2(3)
C17 C18 H18 119.4
C19 C18 H18 119.4
C20 C19 C18 120.2(3)
C20 C19 H19 119.9
C18 C19 H19 119.9
C21 C20 C19 119.7(3)
C21 C20 H20 120.1
C19 C20 H20 120.1
C20 C21 C22 120.6(3)
C20 C21 H21 119.7
C22 C21 H21 119.7
C17 C22 C21 120.9(3)
C17 C22 H22 119.6
C21 C22 H22 119.6

loop_
_geom_bond_atom_site_label_1
_geom_bond_atom_site_label_2
_geom_bond_distance
S1 C1 1.730(2)
S1 C6 1.730(3)
O1 C3 1.204(3)
O2 C4 1.203(3)
N1 C3 1.385(3)
N1 C4 1.393(3)
N1 C13 1.467(3)
C1 C2 1.357(3)
C1 C7 1.459(3)
C2 C5 1.407(3)
C2 C3 1.473(3)
C4 C5 1.472(3)
C5 C6 1.366(3)
C6 C17 1.463(3)
C7 C8 1.388(3)
C7 C12 1.399(3)
C8 C9 1.379(4)
C8 H8 0.9300
C9 C10 1.360(4)
C9 H9 0.9300
C10 C11 1.367(4)
C10 H10 0.9300
C11 C12 1.369(4)
C11 H11 0.9300
C12 H12 0.9300
C13 C14 1.483(4)
C13 H13A 0.9700
C13 H13B 0.9700
C14 C15 1.546(4)
C14 H14A 0.9700
C14 H14B 0.9700
C15 C16 1.396(5)
C15 H15A 0.9700
C15 H15B 0.9700
C16 H16A 0.9600
C16 H16B 0.9600
C16 H16C 0.9600
C17 C18 1.367(4)
C17 C22 1.375(3)
C18 C19 1.383(3)
C18 H18 0.9300
C19 C20 1.351(4)
C19 H19 0.9300
C20 C21 1.342(4)
C20 H20 0.9300
C21 C22 1.383(3)
C21 H21 0.9300
C22 H22 0.9300
